data_7013698
loop_
_publ_author_name
'Yu, Ranbo'
'Min Ok, Kang'
'Shiv Halasyamani, P.'

_publ_section_title
;
 Synthesis and characterization of two novel mixed metal tellurates:
 KGaTeO5 x H2O and K3GaTe2O8(OH)2 x H2O.
;
_journal_issue 3
_journal_name_full 'Dalton transactions (Cambridge, England : 2003)'
_journal_page_first 392
_journal_page_last 396
_journal_paper_doi 10.1039/b312519j
_journal_year 2004
_chemical_formula_sum 'Ga H2 K O6 Te'
_chemical_formula_weight 334.42
_chemical_name_systematic
;
?
;
_space_group_IT_number 15
_symmetry_cell_setting monoclinic
_symmetry_space_group_name_Hall '-I 2ya'
_symmetry_space_group_name_H-M 'I 1 2/a 1'
_atom_sites_solution_primary direct
_atom_sites_solution_secondary difmap
_audit_creation_date 2003-09-09T11:36:38-00:00
_audit_creation_method 'WinGX routine CIF_UPDATE'
_cell_angle_alpha 90
_cell_angle_beta 108.680(11)
_cell_angle_gamma 90
_cell_formula_units_Z 8
_cell_length_a 10.315(5)
_cell_length_b 10.438(4)
_cell_length_c 10.646(5)
_cell_measurement_temperature 293.0(2)
_cell_volume 1085.9(8)
_computing_structure_refinement 'SHELXL-97 (Sheldrick, 1997)'
_diffrn_ambient_temperature 293.0(2)
_diffrn_measured_fraction_theta_full 0.998
_diffrn_measured_fraction_theta_max 0.998
_diffrn_measurement_device_type 'Siemens SMART'
_diffrn_measurement_method omega_scans
_diffrn_radiation_monochromator graphite
_diffrn_radiation_type MoK\a
_diffrn_radiation_wavelength 0.71073
_diffrn_reflns_av_R_equivalents 0.0913
_diffrn_reflns_av_sigmaI/netI 0.0889
_diffrn_reflns_limit_h_max 12
_diffrn_reflns_limit_h_min -11
_diffrn_reflns_limit_k_max 10
_diffrn_reflns_limit_k_min -12
_diffrn_reflns_limit_l_max 12
_diffrn_reflns_limit_l_min -10
_diffrn_reflns_number 2779
_diffrn_reflns_theta_full 24.99
_diffrn_reflns_theta_max 24.99
_diffrn_reflns_theta_min 2.81
_exptl_absorpt_coefficient_mu 11.054
_exptl_absorpt_correction_T_max 0.641
_exptl_absorpt_correction_T_min 0.538
_exptl_absorpt_correction_type psi-scan
_exptl_crystal_colour colorless
_exptl_crystal_density_diffrn 4.067
_exptl_crystal_density_method 'not measured'
_exptl_crystal_description block
_exptl_crystal_F_000 1200
_exptl_crystal_size_max 0.06
_exptl_crystal_size_mid 0.02
_exptl_crystal_size_min 0.01
_refine_diff_density_max 2.924
_refine_diff_density_min -2.114
_refine_diff_density_rms 0.424
_refine_ls_extinction_coef 0.0002(3)
_refine_ls_extinction_expression Fc^*^=kFc[1+0.001xFc^2^\l^3^/sin(2\q)]^-1/4^
_refine_ls_extinction_method SHELXL
_refine_ls_goodness_of_fit_ref 1.013
_refine_ls_matrix_type full
_refine_ls_number_parameters 63
_refine_ls_number_reflns 960
_refine_ls_number_restraints 2
_refine_ls_restrained_S_all 1.017
_refine_ls_R_factor_all 0.0864
_refine_ls_R_factor_gt 0.0593
_refine_ls_shift/su_max 0.074
_refine_ls_shift/su_mean 0.012
_refine_ls_structure_factor_coef Fsqd
_refine_ls_weighting_details 'calc w=1/[\s^2^(Fo^2^)+(0.0767P)^2^+31.2004P] where P=(Fo^2^+2Fc^2^)/3'
_refine_ls_weighting_scheme calc
_refine_ls_wR_factor_gt 0.1424
_refine_ls_wR_factor_ref 0.1522
_reflns_number_gt 717
_reflns_number_total 960
_reflns_threshold_expression >2s\(I)
_cod_data_source_file b312519j.txt
_cod_data_source_block KGaTeO5H2O
_cod_original_sg_symbol_H-M I2/a
_cod_original_formula_sum 'H2 Ga1 K1 O6 Te1'
_cod_database_code 7013698

loop_
_symmetry_equiv_pos_as_xyz
'x, y, z'
'-x+1/2, y, -z'
'x+1/2, y+1/2, z+1/2'
'-x+1, y+1/2, -z+1/2'
'-x, -y, -z'
'x-1/2, -y, z'
'-x+1/2, -y+1/2, -z+1/2'
'x, -y+1/2, z+1/2'

loop_
_atom_site_label
_atom_site_type_symbol
_atom_site_fract_x
_atom_site_fract_y
_atom_site_fract_z
_atom_site_U_iso_or_equiv
_atom_site_adp_type
_atom_site_occupancy
_atom_site_symmetry_multiplicity
_atom_site_calc_flag
_atom_site_refinement_flags
_atom_site_disorder_assembly
_atom_site_disorder_group
Te1 Te 0.12931(11) 0.33062(11) 0.16558(11) 0.0081(4) Uani 1 1 d . . .
Ga1 Ga 0.06957(18) 0.10349(18) 0.34355(18) 0.0097(5) Uani 1 1 d . . .
K1 K 0.2492(19) -0.1979(10) 0.4625(13) 0.071(4) Uani 0.607(11) 1 d P . .
K2 K 0.0562(19) -0.0560(19) 0.061(2) 0.071(4) Uani 0.360(11) 1 d P . .
O1 O 0.2549(12) 0.1958(11) 0.1475(11) 0.011(3) Uiso 1 1 d . . .
O2 O 0.0075(11) 0.2061(11) 0.1920(11) 0.008(2) Uiso 1 1 d . . .
O3 O 0.2466(12) 0.0473(12) 0.3627(11) 0.013(3) Uiso 1 1 d . . .
O4 O 0.0260(12) 0.1718(12) 0.4841(12) 0.016(3) Uiso 1 1 d . . .
O5 O -0.0319(12) -0.0414(12) 0.2819(12) 0.017(3) Uiso 1 1 d . . .
OW1 O 0.090(2) 0.029(2) -0.021(2) 0.035(5) Uiso 0.71(3) 1 d P . .
OW2 O 0.183(5) -0.032(5) 0.000(5) 0.035(5) Uiso 0.29(2) 1 d P . .

loop_
_atom_site_aniso_label
_atom_site_aniso_U_11
_atom_site_aniso_U_22
_atom_site_aniso_U_33
_atom_site_aniso_U_23
_atom_site_aniso_U_13
_atom_site_aniso_U_12
Te1 0.0055(6) 0.0110(6) 0.0082(6) 0.0024(5) 0.0025(4) 0.0014(5)
Ga1 0.0081(10) 0.0107(11) 0.0109(10) 0.0008(8) 0.0037(8) -0.0002(8)
K1 0.045(5) 0.051(6) 0.102(12) 0.012(5) 0.005(8) -0.014(5)
K2 0.045(5) 0.051(6) 0.102(12) 0.012(5) 0.005(8) -0.014(5)

loop_
_atom_type_symbol
_atom_type_description
_atom_type_scat_dispersion_real
_atom_type_scat_dispersion_imag
_atom_type_scat_source
O O 0.0106 0.006 'International Tables Vol C Tables 4.2.6.8 and 6.1.1.4'
K K 0.2009 0.2494 'International Tables Vol C Tables 4.2.6.8 and 6.1.1.4'
Ga Ga 0.2307 1.6083 'International Tables Vol C Tables 4.2.6.8 and 6.1.1.4'
Te Te -0.5308 1.6751 'International Tables Vol C Tables 4.2.6.8 and 6.1.1.4'

loop_
_geom_angle_atom_site_label_1
_geom_angle_atom_site_label_2
_geom_angle_atom_site_label_3
_geom_angle
_geom_angle_site_symmetry_1
_geom_angle_site_symmetry_3
_geom_angle_publ_flag
O5 Te1 O4 97.8(5) 4_455 8_554 ?
O5 Te1 O2 90.0(5) 4_455 . ?
O4 Te1 O2 87.6(5) 8_554 . ?
O5 Te1 O3 91.3(5) 4_455 7 ?
O4 Te1 O3 92.0(5) 8_554 7 ?
O2 Te1 O3 178.7(5) . 7 ?
O5 Te1 O1 168.6(5) 4_455 . ?
O4 Te1 O1 93.7(5) 8_554 . ?
O2 Te1 O1 90.7(5) . . ?
O3 Te1 O1 88.0(5) 7 . ?
O5 Te1 O1 90.4(5) 4_455 7 ?
O4 Te1 O1 170.8(5) 8_554 7 ?
O2 Te1 O1 88.3(5) . 7 ?
O3 Te1 O1 91.9(5) 7 7 ?
O1 Te1 O1 78.2(5) . 7 ?
O5 Te1 Te1 129.3(4) 4_455 7 ?
O4 Te1 Te1 132.9(4) 8_554 7 ?
O2 Te1 Te1 89.4(3) . 7 ?
O3 Te1 Te1 90.0(4) 7 7 ?
O1 Te1 Te1 39.3(3) . 7 ?
O1 Te1 Te1 38.8(3) 7 7 ?
O5 Te1 K1 64.1(4) 4_455 4_455 ?
O4 Te1 K1 55.9(4) 8_554 4_455 ?
O2 Te1 K1 47.8(4) . 4_455 ?
O3 Te1 K1 132.8(4) 7 4_455 ?
O1 Te1 K1 123.8(4) . 4_455 ?
O1 Te1 K1 125.5(4) 7 4_455 ?
Te1 Te1 K1 137.09(19) 7 4_455 ?
O5 Te1 K2 121.1(5) 4_455 5 ?
O4 Te1 K2 48.8(5) 8_554 5 ?
O2 Te1 K2 50.1(5) . 5 ?
O3 Te1 K2 128.9(5) 7 5 ?
O1 Te1 K2 67.4(4) . 5 ?
O1 Te1 K2 123.0(4) 7 5 ?
Te1 Te1 K2 96.1(3) 7 5 ?
K1 Te1 K2 57.0(3) 4_455 5 ?
O5 Te1 K1 70.9(4) 4_455 3_454 ?
O4 Te1 K1 44.0(4) 8_554 3_454 ?
O2 Te1 K1 54.7(4) . 3_454 ?
O3 Te1 K1 125.6(4) 7 3_454 ?
O1 Te1 K1 118.5(4) . 3_454 ?
O1 Te1 K1 137.1(4) 7 3_454 ?
Te1 Te1 K1 141.23(17) 7 3_454 ?
K1 Te1 K1 11.9(4) 4_455 3_454 ?
K2 Te1 K1 51.2(3) 5 3_454 ?
O5 Ga1 O4 110.5(5) . . ?
O5 Ga1 O3 101.9(5) . . ?
O4 Ga1 O3 121.2(5) . . ?
O5 Ga1 O2 99.5(5) . . ?
O4 Ga1 O2 112.0(5) . . ?
O3 Ga1 O2 109.1(5) . . ?
O5 Ga1 K2 54.8(5) . . ?
O4 Ga1 K2 163.4(5) . . ?
O3 Ga1 K2 72.8(5) . . ?
O2 Ga1 K2 67.1(5) . . ?
O5 Ga1 K1 65.4(5) . . ?
O4 Ga1 K1 106.3(5) . . ?
O3 Ga1 K1 47.4(5) . . ?
O2 Ga1 K1 141.7(4) . . ?
K2 Ga1 K1 76.0(4) . . ?
O5 Ga1 K1 69.3(5) . 2_556 ?
O4 Ga1 K1 94.7(4) . 2_556 ?
O3 Ga1 K1 53.3(5) . 2_556 ?
O2 Ga1 K1 153.2(4) . 2_556 ?
K2 Ga1 K1 87.1(4) . 2_556 ?
K1 Ga1 K1 11.5(4) . 2_556 ?
O5 Ga1 K1 83.3(4) . 6 ?
O4 Ga1 K1 37.7(4) . 6 ?
O3 Ga1 K1 156.4(4) . 6 ?
O2 Ga1 K1 92.4(4) . 6 ?
K2 Ga1 K1 126.4(4) . 6 ?
K1 Ga1 K1 118.5(4) . 6 ?
K1 Ga1 K1 109.5(3) 2_556 6 ?
K1 K1 O3 112.4(4) 2_556 . ?
K1 K1 O2 107(3) 2_556 4_445 ?
O3 K1 O2 102.3(6) . 4_445 ?
K1 K1 O4 103(3) 2_556 6_655 ?
O3 K1 O4 80.0(5) . 6_655 ?
O2 K1 O4 145.6(6) 4_445 6_655 ?
K1 K1 OW2 86.2(13) 2_556 7_545 ?
O3 K1 OW2 157.6(12) . 7_545 ?
O2 K1 OW2 82.8(11) 4_445 7_545 ?
O4 K1 OW2 83.7(11) 6_655 7_545 ?
K1 K1 OW2 78.3(13) 2_556 8_545 ?
O3 K1 OW2 163.5(12) . 8_545 ?
O2 K1 OW2 61.6(11) 4_445 8_545 ?
O4 K1 OW2 110.8(12) 6_655 8_545 ?
OW2 K1 OW2 27(2) 7_545 8_545 ?
K1 K1 O4 62(3) 2_556 5_556 ?
O3 K1 O4 95.3(6) . 5_556 ?
O2 K1 O4 52.4(4) 4_445 5_556 ?
O4 K1 O4 161.9(6) 6_655 5_556 ?
OW2 K1 O4 104.8(11) 7_545 5_556 ?
OW2 K1 O4 78.1(11) 8_545 5_556 ?
K1 K1 O2 59(2) 2_556 3_545 ?
O3 K1 O2 119.6(6) . 3_545 ?
O2 K1 O2 138.1(6) 4_445 3_545 ?
O4 K1 O2 51.7(4) 6_655 3_545 ?
OW2 K1 O2 58.4(11) 7_545 3_545 ?
OW2 K1 O2 76.5(11) 8_545 3_545 ?
O4 K1 O2 119.1(5) 5_556 3_545 ?
K1 K1 O3 54.2(3) 2_556 2_556 ?
O3 K1 O3 58.2(5) . 2_556 ?
O2 K1 O3 117.7(7) 4_445 2_556 ?
O4 K1 O3 92.9(5) 6_655 2_556 ?
OW2 K1 O3 138.5(12) 7_545 2_556 ?
OW2 K1 O3 130.9(12) 8_545 2_556 ?
O4 K1 O3 70.0(5) 5_556 2_556 ?
O2 K1 O3 87.3(5) 3_545 2_556 ?
K1 K1 K2 104.9(17) 2_556 7_545 ?
O3 K1 K2 128.2(7) . 7_545 ?
O2 K1 K2 99.2(5) 4_445 7_545 ?
O4 K1 K2 57.1(5) 6_655 7_545 ?
OW2 K1 K2 30.0(11) 7_545 7_545 ?
OW2 K1 K2 56.2(11) 8_545 7_545 ?
O4 K1 K2 134.2(5) 5_556 7_545 ?
O2 K1 K2 55.2(5) 3_545 7_545 ?
O3 K1 K2 141.1(7) 2_556 7_545 ?
K1 K1 O5 108(2) 2_556 . ?
O3 K1 O5 55.1(4) . . ?
O2 K1 O5 50.1(4) 4_445 . ?
O4 K1 O5 132.2(5) 6_655 . ?
OW2 K1 O5 132.9(12) 7_545 . ?
OW2 K1 O5 110.3(12) 8_545 . ?
O4 K1 O5 51.9(4) 5_556 . ?
O2 K1 O5 164.5(5) 3_545 . ?
O3 K1 O5 77.8(4) 2_556 . ?
K2 K1 O5 140.2(6) 7_545 . ?
K1 K1 K2 62.8(16) 2_556 8_545 ?
O3 K1 K2 146.3(8) . 8_545 ?
O2 K1 K2 54.0(5) 4_445 8_545 ?
O4 K1 K2 133.5(6) 6_655 8_545 ?
OW2 K1 K2 53.0(11) 7_545 8_545 ?
OW2 K1 K2 27.0(11) 8_545 8_545 ?
O4 K1 K2 51.8(5) 5_556 8_545 ?
O2 K1 K2 87.5(5) 3_545 8_545 ?
O3 K1 K2 108.1(6) 2_556 8_545 ?
K2 K1 K2 82.8(7) 7_545 8_545 ?
O5 K1 K2 93.3(6) . 8_545 ?
OW1 K2 OW1 97.9(18) . 5 ?
OW1 K2 OW2 42(2) . . ?
OW1 K2 OW2 137(3) 5 . ?
OW1 K2 K2 51.1(14) . 5 ?
OW1 K2 K2 46.8(12) 5 5 ?
OW2 K2 K2 92(2) . 5 ?
OW1 K2 OW2 91.5(18) . 5 ?
OW1 K2 OW2 10.4(16) 5 5 ?
OW2 K2 OW2 132.7(18) . 5 ?
K2 K2 OW2 41.2(15) 5 5 ?
OW1 K2 O5 136.3(16) . . ?
OW1 K2 O5 69.5(13) 5 . ?
OW2 K2 O5 147(2) . . ?
K2 K2 O5 104.9(16) 5 . ?
OW2 K2 O5 68.8(14) 5 . ?
OW1 K2 OW2 51.3(16) . 2 ?
OW1 K2 OW2 147.6(18) 5 2 ?
OW2 K2 OW2 11(3) . 2 ?
K2 K2 OW2 101.7(18) 5 2 ?
OW2 K2 OW2 142.7(17) 5 2 ?
O5 K2 OW2 137.9(13) . 2 ?
OW1 K2 O4 129.7(16) . 4_445 ?
OW1 K2 O4 85.5(12) 5 4_445 ?
OW2 K2 O4 107(2) . 4_445 ?
K2 K2 O4 114.1(14) 5 4_445 ?
OW2 K2 O4 96.0(14) 5 4_445 ?
O5 K2 O4 92.0(7) . 4_445 ?
OW2 K2 O4 106.1(13) 2 4_445 ?
OW1 K2 O2 78.1(14) . 5 ?
OW1 K2 O2 85.9(13) 5 5 ?
OW2 K2 O2 72(2) . 5 ?
K2 K2 O2 78.0(14) 5 5 ?
OW2 K2 O2 92.7(14) 5 5 ?
O5 K2 O2 138.5(7) . 5 ?
OW2 K2 O2 78.6(12) 2 5 ?
O4 K2 O2 52.0(5) 4_445 5 ?
OW1 K2 O2 80.2(13) . . ?
OW1 K2 O2 70.6(13) 5 . ?
OW2 K2 O2 108(2) . . ?
K2 K2 O2 67.3(13) 5 . ?
OW2 K2 O2 61.2(13) 5 . ?
O5 K2 O2 56.1(6) . . ?
OW2 K2 O2 107.8(12) 2 . ?
O4 K2 O2 145.0(8) 4_445 . ?
O2 K2 O2 145.3(7) 5 . ?
OW1 K2 O1 52.7(11) . . ?
OW1 K2 O1 115.0(14) 5 . ?
OW2 K2 O1 59(2) . . ?
K2 K2 O1 83.5(12) 5 . ?
OW2 K2 O1 104.6(14) 5 . ?
O5 K2 O1 93.6(7) . . ?
OW2 K2 O1 57.8(11) 2 . ?
O4 K2 O1 159.4(8) 4_445 . ?
O2 K2 O1 127.5(8) 5 . ?
O2 K2 O1 50.2(4) . . ?
OW1 K2 K1 99.9(15) . 7_545 ?
OW1 K2 K1 136.2(14) 5 7_545 ?
OW2 K2 K1 61(2) . 7_545 ?
K2 K2 K1 133.9(18) 5 7_545 ?
OW2 K2 K1 146.2(14) 5 7_545 ?
O5 K2 K1 118.4(7) . 7_545 ?
OW2 K2 K1 55.7(12) 2 7_545 ?
O4 K2 K1 52.7(5) 4_445 7_545 ?
O2 K2 K1 59.5(5) 5 7_545 ?
O2 K2 K1 152.0(7) . 7_545 ?
O1 K2 K1 107.6(6) . 7_545 ?
Te1 O1 Te1 101.8(5) . 7 ?
Te1 O1 K2 103.3(6) . . ?
Te1 O1 K2 106.9(6) 7 . ?
Ga1 O2 Te1 117.5(6) . . ?
Ga1 O2 K1 134.8(6) . 4_455 ?
Te1 O2 K1 102.4(5) . 4_455 ?
Ga1 O2 K2 113.0(6) . 5 ?
Te1 O2 K2 101.0(6) . 5 ?
K1 O2 K2 76.5(5) 4_455 5 ?
Ga1 O2 K1 145.4(6) . 3_454 ?
Te1 O2 K1 95.9(5) . 3_454 ?
K1 O2 K1 13.9(6) 4_455 3_454 ?
K2 O2 K1 65.3(5) 5 3_454 ?
Ga1 O2 K2 80.1(5) . . ?
Te1 O2 K2 108.7(6) . . ?
K1 O2 K2 107.5(6) 4_455 . ?
K2 O2 K2 34.7(7) 5 . ?
K1 O2 K2 98.4(5) 3_454 . ?
Ga1 O3 Te1 117.3(6) . 7 ?
Ga1 O3 K1 102.8(6) . . ?
Te1 O3 K1 139.3(7) 7 . ?
Ga1 O3 K1 98.5(6) . 2_556 ?
Te1 O3 K1 139.1(6) 7 2_556 ?
K1 O3 K1 13.5(5) . 2_556 ?
Ga1 O3 K2 75.2(5) . . ?
Te1 O3 K2 106.3(6) 7 . ?
K1 O3 K2 90.0(6) . . ?
K1 O3 K2 101.3(5) 2_556 . ?
Ga1 O4 Te1 128.6(7) . 8 ?
Ga1 O4 K1 118.6(6) . 6 ?
Te1 O4 K1 108.2(6) 8 6 ?
Ga1 O4 K2 111.9(7) . 4_455 ?
Te1 O4 K2 102.6(6) 8 4_455 ?
K1 O4 K2 70.2(5) 6 4_455 ?
Ga1 O4 K1 131.7(6) . 5_556 ?
Te1 O4 K1 93.7(5) 8 5_556 ?
K1 O4 K1 14.5(5) 6 5_556 ?
K2 O4 K1 73.3(5) 4_455 5_556 ?
Ga1 O5 Te1 141.6(7) . 4_445 ?
Ga1 O5 K2 92.5(6) . . ?
Te1 O5 K2 124.6(7) 4_445 . ?
Ga1 O5 K1 84.7(5) . . ?
Te1 O5 K1 85.9(5) 4_445 . ?
K2 O5 K1 90.1(6) . . ?
OW2 OW1 K2 83(3) . . ?
OW2 OW1 K2 156(4) . 5 ?
K2 OW1 K2 82.1(18) . 5 ?
OW1 OW2 OW2 143(4) . 2 ?
OW1 OW2 K2 55(3) . . ?
OW2 OW2 K2 156(6) 2 . ?
OW1 OW2 K2 14(2) . 5 ?
OW2 OW2 K2 154(3) 2 5 ?
K2 OW2 K2 47.3(18) . 5 ?
OW1 OW2 K2 142(4) . 2 ?
OW2 OW2 K2 13(3) 2 2 ?
K2 OW2 K2 163(3) . 2 ?
K2 OW2 K2 149(2) 5 2 ?
OW1 OW2 K1 138(4) . 7_545 ?
OW2 OW2 K1 78.6(12) 2 7_545 ?
K2 OW2 K1 89(2) . 7_545 ?
K2 OW2 K1 124(2) 5 7_545 ?
K2 OW2 K1 75.9(14) 2 7_545 ?
OW1 OW2 K1 138(4) . 8_544 ?
OW2 OW2 K1 74.2(12) 2 8_544 ?
K2 OW2 K1 99(2) . 8_544 ?
K2 OW2 K1 124(2) 5 8_544 ?
K2 OW2 K1 68.2(13) 2 8_544 ?
K1 OW2 K1 15.6(6) 7_545 8_544 ?

loop_
_geom_bond_atom_site_label_1
_geom_bond_atom_site_label_2
_geom_bond_distance
_geom_bond_site_symmetry_2
_geom_bond_publ_flag
Te1 O5 1.862(12) 4_455 ?
Te1 O4 1.885(12) 8_554 ?
Te1 O2 1.890(11) . ?
Te1 O3 1.897(12) 7 ?
Te1 O1 1.964(11) . ?
Te1 O1 1.985(12) 7 ?
Te1 Te1 3.065(2) 7 ?
Te1 K1 3.712(19) 4_455 ?
Te1 K2 3.84(2) 5 ?
Te1 K1 3.835(18) 3_454 ?
Ga1 O5 1.837(13) . ?
Ga1 O4 1.838(12) . ?
Ga1 O3 1.866(12) . ?
Ga1 O2 1.871(11) . ?
Ga1 K2 3.40(2) . ?
Ga1 K1 3.665(14) . ?
Ga1 K1 3.897(12) 2_556 ?
Ga1 K1 4.022(17) 6 ?
K1 K1 0.79(3) 2_556 ?
K1 O3 2.769(16) . ?
K1 O2 2.82(2) 4_445 ?
K1 O4 2.80(2) 6_655 ?
K1 OW2 2.90(6) 7_545 ?
K1 OW2 2.95(6) 8_545 ?
K1 O4 3.08(2) 5_556 ?
K1 O2 3.147(19) 3_545 ?
K1 O3 3.157(17) 2_556 ?
K1 K2 3.32(3) 7_545 ?
K1 O5 3.35(2) . ?
K1 K2 3.61(3) 8_545 ?
K2 OW1 1.36(3) . ?
K2 OW1 1.45(3) 5 ?
K2 OW2 1.66(6) . ?
K2 K2 1.85(4) 5 ?
K2 OW2 2.52(6) 5 ?
K2 O5 2.78(3) . ?
K2 OW2 2.97(6) 2 ?
K2 O4 2.96(2) 4_445 ?
K2 O2 3.00(3) 5 ?
K2 O2 3.18(3) . ?
K2 O1 3.28(2) . ?
K2 K1 3.32(3) 7_545 ?
O1 Te1 1.985(12) 7 ?
O2 K1 2.82(2) 4_455 ?
O2 K2 3.00(3) 5 ?
O2 K1 3.147(19) 3_454 ?
O3 Te1 1.897(12) 7 ?
O3 K1 3.157(17) 2_556 ?
O4 Te1 1.885(12) 8 ?
O4 K1 2.80(2) 6 ?
O4 K2 2.96(2) 4_455 ?
O4 K1 3.08(2) 5_556 ?
O5 Te1 1.862(12) 4_445 ?
OW1 OW2 1.12(5) . ?
OW1 K2 1.45(3) 5 ?
OW2 OW2 1.38(10) 2 ?
OW2 K2 2.52(6) 5 ?
OW2 K2 2.97(6) 2 ?
OW2 K1 2.90(6) 7_545 ?
OW2 K1 2.95(6) 8_544 ?
